data_7249301
loop_
_publ_author_name
'Shinkawa, Shoyo'
'Kawahata, Masatoshi'
'Yamaguchi, Kentaro'
'Tominaga, Masahide'

_publ_section_title
;
 Dimeric structures of ketones and esters in porous adaptive crystals of
 adamantane-containing macrocycle
;
_journal_issue 38
_journal_name_full CrystEngComm
_journal_page_first 5358
_journal_page_last 5363
_journal_paper_doi 10.1039/D4CE00718B
_journal_volume 26
_journal_year 2024
_chemical_formula_moiety 'C52 H44 Br4 N4 O4, 2[C5H8O3]'
_chemical_formula_sum 'C62 H60 Br4 N4 O10'
_chemical_formula_weight 1340.78
_space_group_crystal_system triclinic
_space_group_IT_number 2
_space_group_name_Hall '-P 1'
_space_group_name_H-M_alt 'P -1'
_atom_sites_solution_hydrogens geom
_audit_creation_date 2024-04-09
_audit_creation_method
;
Olex2 1.5
(compiled 2024.02.16 svn.r378c4104 for OlexSys, GUI svn.r6928)
;
_audit_update_record
;
2024-06-24 deposited with the CCDC.	2024-09-02 downloaded from the CCDC.
;
_cell_angle_alpha 67.421(4)
_cell_angle_beta 88.195(5)
_cell_angle_gamma 85.102(4)
_cell_formula_units_Z 1
_cell_length_a 10.7974(15)
_cell_length_b 11.3923(16)
_cell_length_c 12.1371(17)
_cell_measurement_reflns_used 9588
_cell_measurement_temperature 100(2)
_cell_measurement_theta_max 79.41
_cell_measurement_theta_min 3.94
_cell_volume 1373.5(3)
_computing_cell_refinement 'SAINT v8.37A (Bruker, 2015)'
_computing_data_collection 'APEX3 (Bruker AXS, 2015)'
_computing_data_reduction 'SAINT v8.37A (Bruker, 2015)'
_computing_molecular_graphics 'Olex2 1.5 (Dolomanov et al., 2009)'
_computing_publication_material 'Olex2 1.5 (Dolomanov et al., 2009)'
_computing_structure_refinement 'SHELXL 2019/3 (Sheldrick, 2015)'
_computing_structure_solution 'SHELXT 2018/2 (Sheldrick, 2018)'
_diffrn_ambient_temperature 100.15
_diffrn_detector_area_resol_mean 10.24
_diffrn_measured_fraction_theta_full 0.992
_diffrn_measured_fraction_theta_max 0.940
_diffrn_measurement_device_type 'Bruker APEX-II CCD'
_diffrn_measurement_method '\f and \w scans'
_diffrn_radiation_type CuK\a
_diffrn_radiation_wavelength 1.54178
_diffrn_reflns_av_R_equivalents 0.0355
_diffrn_reflns_av_unetI/netI 0.0255
_diffrn_reflns_Laue_measured_fraction_full 0.992
_diffrn_reflns_Laue_measured_fraction_max 0.940
_diffrn_reflns_limit_h_max 13
_diffrn_reflns_limit_h_min -13
_diffrn_reflns_limit_k_max 14
_diffrn_reflns_limit_k_min -14
_diffrn_reflns_limit_l_max 15
_diffrn_reflns_limit_l_min -15
_diffrn_reflns_number 20561
_diffrn_reflns_point_group_measured_fraction_full 0.992
_diffrn_reflns_point_group_measured_fraction_max 0.940
_diffrn_reflns_theta_full 67.679
_diffrn_reflns_theta_max 79.571
_diffrn_reflns_theta_min 3.944
_diffrn_source_current 30.0
_diffrn_source_power 1.35
_diffrn_source_voltage 45.0
_diffrn_standards_number 0
_exptl_absorpt_coefficient_mu 4.117
_exptl_absorpt_correction_T_max 0.7716
_exptl_absorpt_correction_T_min 0.6749
_exptl_absorpt_correction_type empirical
_exptl_absorpt_process_details
;
SADABS-2014/5 (Bruker,2014/5) was used for absorption correction.
wR2(int) was 0.0779 before and 0.0469 after correction.
The Ratio of minimum to maximum transmission is 0.8747.
The \l/2 correction factor is 0.00150.
;
_exptl_crystal_colour colourless
_exptl_crystal_colour_primary colourless
_exptl_crystal_density_diffrn 1.621
_exptl_crystal_description prismatic
_exptl_crystal_F_000 680
_exptl_crystal_size_max 0.12
_exptl_crystal_size_mid 0.08
_exptl_crystal_size_min 0.08
_refine_diff_density_max 0.717
_refine_diff_density_min -0.684
_refine_diff_density_rms 0.071
_refine_ls_extinction_method none
_refine_ls_goodness_of_fit_ref 1.057
_refine_ls_hydrogen_treatment constr
_refine_ls_matrix_type full
_refine_ls_number_parameters 289
_refine_ls_number_reflns 5615
_refine_ls_number_restraints 0
_refine_ls_restrained_S_all 1.057
_refine_ls_R_factor_all 0.0317
_refine_ls_R_factor_gt 0.0298
_refine_ls_shift/su_max 0.001
_refine_ls_shift/su_mean 0.000
_refine_ls_structure_factor_coef Fsqd
_refine_ls_weighting_details 'w=1/[\s^2^(Fo^2^)+(0.0396P)^2^+1.1631P] where P=(Fo^2^+2Fc^2^)/3'
_refine_ls_weighting_scheme calc
_refine_ls_wR_factor_gt 0.0810
_refine_ls_wR_factor_ref 0.0822
_reflns_Friedel_coverage 0.000
_reflns_number_gt 5235
_reflns_number_total 5615
_reflns_threshold_expression 'I > 2\s(I)'
_cod_data_source_file d4ce00718b2.cif
_cod_data_source_block 1d_solvent_mask
_cod_depositor_comments 'Adding full bibliography for 7249299--7249303.cif.'
_cod_database_code 7249301
_shelx_shelxl_version_number 2019/3
_shelx_space_group_comment
;
The symmetry employed for this shelxl refinement is uniquely defined
by the following loop, which should always be used as a source of
symmetry information in preference to the above space-group names.
They are only intended as comments.
;
_shelx_estimated_absorpt_t_max 0.734
_shelx_estimated_absorpt_t_min 0.638
_olex2_refinement_description
;
1. Fixed Uiso
 At 1.2 times of:
  All C(H) groups, All C(H,H) groups
2.a Ternary CH refined with riding coordinates:
 C2(H2), C6(H6)
2.b Secondary CH2 refined with riding coordinates:
 C1(H1A,H1B), C3(H3A,H3B), C5(H5A,H5B), C7(H7A,H7B), C9(H9A,H9B), C10(H10A,H10B)
2.c Aromatic/amide H refined with riding coordinates:
 C12(H12), C15(H15), C16(H16), C18(H18), C20(H20), C23(H23), C25(H25), C26(H26)
;
_smtbx_masks_special_details
;
A solvent mask was calculated and 120 electrons were 
found in a volume of 414\%A^3^ in 1 void per unit cell. 
This is consistent with the presence of 
2[C5H8O3] per formula unit 
which account for 124 electrons 
per unit cell.
;
_smtbx_masks_void_probe_radius 1.2
_smtbx_masks_void_truncation_radius 1.2
_olex2_submission_special_instructions 'No special instructions were received'

loop_
_space_group_symop_operation_xyz
'x, y, z'
'-x, -y, -z'

loop_
_atom_site_label
_atom_site_type_symbol
_atom_site_fract_x
_atom_site_fract_y
_atom_site_fract_z
_atom_site_U_iso_or_equiv
_atom_site_adp_type
_atom_site_occupancy
_atom_site_site_symmetry_order
_atom_site_calc_flag
_atom_site_refinement_flags_posn
_atom_site_refinement_flags_adp
_atom_site_refinement_flags_occupancy
_atom_site_disorder_assembly
_atom_site_disorder_group
C1 C -0.0620(2) 0.7101(2) 0.1912(2) 0.0291(5) Uani 1 1 d . . . . .
H1A H -0.112956 0.763382 0.120583 0.035 Uiso 1 1 calc R U . . .
H1B H -0.088484 0.622234 0.220446 0.035 Uiso 1 1 calc R U . . .
C2 C 0.0755(2) 0.70967(19) 0.15697(18) 0.0246(4) Uani 1 1 d . . . . .
H2 H 0.088522 0.674014 0.093584 0.030 Uiso 1 1 calc R U . . .
C3 C 0.15416(19) 0.62716(18) 0.26663(17) 0.0227(4) Uani 1 1 d . . . . .
H3A H 0.242963 0.625983 0.243833 0.027 Uiso 1 1 calc R U . . .
H3B H 0.129657 0.538502 0.296441 0.027 Uiso 1 1 calc R U . . .
C4 C 0.13644(18) 0.67937(18) 0.36619(17) 0.0192(4) Uani 1 1 d . . . . .
C5 C -0.00304(18) 0.68096(19) 0.39889(18) 0.0247(4) Uani 1 1 d . . . . .
H5A H -0.029201 0.592877 0.430000 0.030 Uiso 1 1 calc R U . . .
H5B H -0.016930 0.715368 0.462177 0.030 Uiso 1 1 calc R U . . .
C6 C -0.08072(19) 0.76349(19) 0.28889(19) 0.0250(4) Uani 1 1 d . . . . .
H6 H -0.170578 0.764051 0.311473 0.030 Uiso 1 1 calc R U . . .
C7 C 0.82463(17) 1.18197(18) 0.68304(16) 0.0184(4) Uani 1 1 d . . . . .
H7A H 0.735520 1.181978 0.704919 0.022 Uiso 1 1 calc R U . . .
H7B H 0.835889 1.146610 0.620225 0.022 Uiso 1 1 calc R U . . .
C8 C 0.90292(18) 1.09676(18) 0.79381(16) 0.0190(4) Uani 1 1 d . . . . .
C9 C 1.04073(18) 1.09990(18) 0.75659(18) 0.0222(4) Uani 1 1 d . . . . .
H9A H 1.092847 1.044960 0.825817 0.027 Uiso 1 1 calc R U . . .
H9B H 1.053462 1.065811 0.692989 0.027 Uiso 1 1 calc R U . . .
C10 C 0.88446(19) 1.15368(19) 0.89042(17) 0.0228(4) Uani 1 1 d . . . . .
H10A H 0.795890 1.153904 0.914113 0.027 Uiso 1 1 calc R U . . .
H10B H 0.934321 1.100311 0.961867 0.027 Uiso 1 1 calc R U . . .
C11 C 0.21365(17) 0.60028(18) 0.47723(17) 0.0198(4) Uani 1 1 d . . . . .
C12 C 0.29042(18) 0.49346(18) 0.48378(17) 0.0204(4) Uani 1 1 d . . . . .
H12 H 0.293508 0.466551 0.418662 0.024 Uiso 1 1 calc R U . . .
C13 C 0.36274(18) 0.42551(18) 0.58447(17) 0.0208(4) Uani 1 1 d . . . . .
C14 C 0.35872(19) 0.46190(19) 0.68133(17) 0.0225(4) Uani 1 1 d . . . . .
C15 C 0.2792(2) 0.5651(2) 0.67808(18) 0.0253(4) Uani 1 1 d . . . . .
H15 H 0.272989 0.588591 0.745255 0.030 Uiso 1 1 calc R U . . .
C16 C 0.20885(19) 0.63400(19) 0.57711(18) 0.0232(4) Uani 1 1 d . . . . .
H16 H 0.156044 0.705815 0.575342 0.028 Uiso 1 1 calc R U . . .
C17 C 0.51068(18) 0.44640(19) 0.82494(17) 0.0206(4) Uani 1 1 d . . . . .
C18 C 0.54402(19) 0.56999(19) 0.76605(17) 0.0220(4) Uani 1 1 d . . . . .
H18 H 0.509139 0.620672 0.690014 0.026 Uiso 1 1 calc R U . . .
C19 C 0.67051(18) 0.54406(19) 0.91985(17) 0.0208(4) Uani 1 1 d . . . . .
C20 C 0.64100(19) 0.41833(18) 0.97754(17) 0.0217(4) Uani 1 1 d . . . . .
H20 H 0.679426 0.366486 1.051571 0.026 Uiso 1 1 calc R U . . .
C21 C 0.7829(2) 0.71258(19) 0.92537(17) 0.0236(4) Uani 1 1 d . . . . .
C22 C 0.8943(2) 0.73897(19) 0.86563(18) 0.0249(4) Uani 1 1 d . . . . .
C23 C 0.9342(2) 0.86152(19) 0.82405(18) 0.0229(4) Uani 1 1 d . . . . .
H23 H 1.012168 0.877522 0.784792 0.028 Uiso 1 1 calc R U . . .
C24 C 0.86116(18) 0.96092(18) 0.83938(16) 0.0199(4) Uani 1 1 d . . . . .
C25 C 0.74701(19) 0.9327(2) 0.89721(19) 0.0259(4) Uani 1 1 d . . . . .
H25 H 0.694354 0.999206 0.906936 0.031 Uiso 1 1 calc R U . . .
C26 C 0.7086(2) 0.8094(2) 0.94090(19) 0.0272(4) Uani 1 1 d . . . . .
H26 H 0.631400 0.792129 0.981297 0.033 Uiso 1 1 calc R U . . .
N1 N 0.55901(16) 0.36988(15) 0.92962(14) 0.0212(3) Uani 1 1 d . . . . .
N2 N 0.62518(16) 0.61909(16) 0.81521(15) 0.0220(3) Uani 1 1 d . . . . .
O1 O 0.42886(14) 0.38850(13) 0.78201(12) 0.0267(3) Uani 1 1 d . . . . .
O2 O 0.75069(14) 0.58656(13) 0.97892(13) 0.0278(3) Uani 1 1 d . . . . .
Br1 Br 0.46649(2) 0.28179(2) 0.58765(2) 0.02661(7) Uani 1 1 d . . . . .
Br2 Br 0.99472(3) 0.60979(2) 0.83663(3) 0.04507(9) Uani 1 1 d . . . . .

loop_
_atom_site_aniso_label
_atom_site_aniso_U_11
_atom_site_aniso_U_22
_atom_site_aniso_U_33
_atom_site_aniso_U_23
_atom_site_aniso_U_13
_atom_site_aniso_U_12
C1 0.0282(11) 0.0183(10) 0.0384(11) -0.0070(8) -0.0151(9) -0.0028(8)
C2 0.0317(11) 0.0170(9) 0.0258(10) -0.0086(8) -0.0106(8) 0.0009(8)
C3 0.0254(10) 0.0164(9) 0.0261(10) -0.0079(8) -0.0072(8) 0.0010(7)
C4 0.0170(9) 0.0158(9) 0.0236(9) -0.0059(7) -0.0039(7) -0.0011(7)
C5 0.0188(10) 0.0197(10) 0.0301(10) -0.0029(8) -0.0012(8) -0.0034(8)
C6 0.0159(9) 0.0194(10) 0.0340(11) -0.0033(8) -0.0049(8) -0.0020(7)
C7 0.0167(9) 0.0177(9) 0.0210(9) -0.0073(7) -0.0021(7) -0.0017(7)
C8 0.0185(9) 0.0157(9) 0.0217(9) -0.0056(7) -0.0034(7) -0.0013(7)
C9 0.0180(9) 0.0166(9) 0.0297(10) -0.0064(8) -0.0036(7) -0.0002(7)
C10 0.0255(10) 0.0190(9) 0.0234(9) -0.0076(8) -0.0052(8) 0.0001(8)
C11 0.0162(9) 0.0185(9) 0.0228(9) -0.0051(7) -0.0016(7) -0.0044(7)
C12 0.0187(9) 0.0184(9) 0.0225(9) -0.0055(7) -0.0023(7) -0.0043(7)
C13 0.0174(9) 0.0173(9) 0.0251(9) -0.0046(7) -0.0017(7) -0.0035(7)
C14 0.0212(10) 0.0200(9) 0.0223(9) -0.0024(7) -0.0052(7) -0.0061(7)
C15 0.0272(11) 0.0272(10) 0.0232(9) -0.0106(8) -0.0016(8) -0.0057(8)
C16 0.0206(10) 0.0222(10) 0.0257(9) -0.0082(8) -0.0015(7) -0.0004(8)
C17 0.0196(9) 0.0205(9) 0.0225(9) -0.0087(7) -0.0026(7) -0.0029(7)
C18 0.0230(10) 0.0208(9) 0.0205(9) -0.0053(7) -0.0030(7) -0.0036(8)
C19 0.0199(9) 0.0205(9) 0.0234(9) -0.0094(8) -0.0028(7) -0.0039(7)
C20 0.0228(10) 0.0186(9) 0.0218(9) -0.0051(7) -0.0041(7) -0.0029(7)
C21 0.0287(11) 0.0176(9) 0.0238(9) -0.0053(7) -0.0086(8) -0.0068(8)
C22 0.0298(11) 0.0191(10) 0.0292(10) -0.0128(8) -0.0021(8) -0.0017(8)
C23 0.0260(10) 0.0193(9) 0.0263(9) -0.0114(8) 0.0016(8) -0.0042(8)
C24 0.0212(10) 0.0180(9) 0.0204(9) -0.0066(7) -0.0048(7) -0.0031(7)
C25 0.0207(10) 0.0199(10) 0.0352(11) -0.0084(8) -0.0020(8) -0.0008(8)
C26 0.0214(10) 0.0232(10) 0.0332(11) -0.0058(8) -0.0025(8) -0.0048(8)
N1 0.0225(8) 0.0173(8) 0.0223(8) -0.0055(6) -0.0042(6) -0.0032(6)
N2 0.0230(8) 0.0181(8) 0.0239(8) -0.0065(6) -0.0022(6) -0.0032(6)
O1 0.0329(8) 0.0189(7) 0.0257(7) -0.0035(6) -0.0128(6) -0.0067(6)
O2 0.0341(8) 0.0180(7) 0.0283(7) -0.0033(6) -0.0125(6) -0.0092(6)
Br1 0.02493(12) 0.01971(11) 0.03113(12) -0.00567(9) -0.00676(8) 0.00274(8)
Br2 0.05516(18) 0.02274(13) 0.06365(19) -0.02429(12) 0.01758(14) -0.00602(11)

loop_
_atom_type_symbol
_atom_type_description
_atom_type_scat_dispersion_real
_atom_type_scat_dispersion_imag
_atom_type_scat_source
C C 0.0181 0.0091 'International Tables Vol C Tables 4.2.6.8 and 6.1.1.4'
H H 0.0000 0.0000 'International Tables Vol C Tables 4.2.6.8 and 6.1.1.4'
Br Br -0.6763 1.2805 'International Tables Vol C Tables 4.2.6.8 and 6.1.1.4'
N N 0.0311 0.0180 'International Tables Vol C Tables 4.2.6.8 and 6.1.1.4'
O O 0.0492 0.0322 'International Tables Vol C Tables 4.2.6.8 and 6.1.1.4'

loop_
_geom_angle_atom_site_label_1
_geom_angle_atom_site_label_2
_geom_angle_atom_site_label_3
_geom_angle
_geom_angle_site_symmetry_1
_geom_angle_site_symmetry_3
_geom_angle_publ_flag
H1A C1 H1B 108.3 . . ?
C2 C1 H1A 109.9 . . ?
C2 C1 H1B 109.9 . . ?
C6 C1 H1A 109.9 . . ?
C6 C1 H1B 109.9 . . ?
C6 C1 C2 109.02(16) . . ?
C1 C2 H2 109.4 . . ?
C1 C2 C3 109.71(17) . . ?
C1 C2 C10 109.67(17) . 2_676 ?
C3 C2 H2 109.4 . . ?
C3 C2 C10 109.33(16) . 2_676 ?
C10 C2 H2 109.4 2_676 . ?
C2 C3 H3A 109.5 . . ?
C2 C3 H3B 109.5 . . ?
C2 C3 C4 110.79(16) . . ?
H3A C3 H3B 108.1 . . ?
C4 C3 H3A 109.5 . . ?
C4 C3 H3B 109.5 . . ?
C3 C4 C5 108.15(16) . . ?
C3 C4 C7 108.29(15) . 2_676 ?
C5 C4 C7 108.85(16) . 2_676 ?
C11 C4 C3 112.61(16) . . ?
C11 C4 C5 109.84(16) . . ?
C11 C4 C7 109.03(15) . 2_676 ?
C4 C5 H5A 109.6 . . ?
C4 C5 H5B 109.6 . . ?
H5A C5 H5B 108.1 . . ?
C6 C5 C4 110.16(16) . . ?
C6 C5 H5A 109.6 . . ?
C6 C5 H5B 109.6 . . ?
C1 C6 C5 110.20(17) . . ?
C1 C6 H6 109.3 . . ?
C1 C6 C9 109.94(17) . 2_676 ?
C5 C6 H6 109.3 . . ?
C5 C6 C9 108.91(16) . 2_676 ?
C9 C6 H6 109.3 2_676 . ?
C4 C7 H7A 109.4 2_676 . ?
C4 C7 H7B 109.4 2_676 . ?
H7A C7 H7B 108.0 . . ?
C8 C7 C4 111.08(15) . 2_676 ?
C8 C7 H7A 109.4 . . ?
C8 C7 H7B 109.4 . . ?
C9 C8 C7 107.91(15) . . ?
C9 C8 C10 108.63(16) . . ?
C10 C8 C7 108.62(15) . . ?
C24 C8 C7 109.23(15) . . ?
C24 C8 C9 111.50(16) . . ?
C24 C8 C10 110.87(15) . . ?
C6 C9 C8 110.74(16) 2_676 . ?
C6 C9 H9A 109.5 2_676 . ?
C6 C9 H9B 109.5 2_676 . ?
C8 C9 H9A 109.5 . . ?
C8 C9 H9B 109.5 . . ?
H9A C9 H9B 108.1 . . ?
C2 C10 C8 110.36(16) 2_676 . ?
C2 C10 H10A 109.6 2_676 . ?
C2 C10 H10B 109.6 2_676 . ?
C8 C10 H10A 109.6 . . ?
C8 C10 H10B 109.6 . . ?
H10A C10 H10B 108.1 . . ?
C12 C11 C4 121.97(17) . . ?
C12 C11 C16 117.63(18) . . ?
C16 C11 C4 120.40(18) . . ?
C11 C12 H12 119.6 . . ?
C11 C12 C13 120.81(18) . . ?
C13 C12 H12 119.6 . . ?
C12 C13 Br1 118.89(15) . . ?
C14 C13 C12 120.71(19) . . ?
C14 C13 Br1 120.40(15) . . ?
C13 C14 O1 118.86(18) . . ?
C15 C14 C13 119.19(18) . . ?
C15 C14 O1 121.81(18) . . ?
C14 C15 H15 120.0 . . ?
C14 C15 C16 120.07(19) . . ?
C16 C15 H15 120.0 . . ?
C11 C16 H16 119.2 . . ?
C15 C16 C11 121.52(19) . . ?
C15 C16 H16 119.2 . . ?
N1 C17 C18 122.32(17) . . ?
N1 C17 O1 112.74(16) . . ?
O1 C17 C18 124.92(17) . . ?
C17 C18 H18 119.6 . . ?
N2 C18 C17 120.82(17) . . ?
N2 C18 H18 119.6 . . ?
N2 C19 C20 122.91(17) . . ?
N2 C19 O2 120.99(17) . . ?
O2 C19 C20 116.10(17) . . ?
C19 C20 H20 119.7 . . ?
N1 C20 C19 120.56(17) . . ?
N1 C20 H20 119.7 . . ?
C22 C21 O2 120.17(19) . . ?
C26 C21 C22 119.57(18) . . ?
C26 C21 O2 120.02(19) . . ?
C21 C22 C23 120.80(19) . . ?
C21 C22 Br2 120.56(15) . . ?
C23 C22 Br2 118.63(16) . . ?
C22 C23 H23 119.7 . . ?
C22 C23 C24 120.70(19) . . ?
C24 C23 H23 119.7 . . ?
C23 C24 C8 121.63(18) . . ?
C23 C24 C25 117.49(18) . . ?
C25 C24 C8 120.88(18) . . ?
C24 C25 H25 119.2 . . ?
C26 C25 C24 121.6(2) . . ?
C26 C25 H25 119.2 . . ?
C21 C26 C25 119.8(2) . . ?
C21 C26 H26 120.1 . . ?
C25 C26 H26 120.1 . . ?
C17 N1 C20 116.73(17) . . ?
C19 N2 C18 116.59(17) . . ?
C17 O1 C14 118.95(15) . . ?
C19 O2 C21 118.52(15) . . ?

loop_
_geom_bond_atom_site_label_1
_geom_bond_atom_site_label_2
_geom_bond_distance
_geom_bond_site_symmetry_2
_geom_bond_publ_flag
C1 H1A 0.9900 . ?
C1 H1B 0.9900 . ?
C1 C2 1.529(3) . ?
C1 C6 1.527(3) . ?
C2 H2 1.0000 . ?
C2 C3 1.533(3) . ?
C2 C10 1.534(3) 2_676 ?
C3 H3A 0.9900 . ?
C3 H3B 0.9900 . ?
C3 C4 1.539(3) . ?
C4 C5 1.546(3) . ?
C4 C7 1.550(2) 2_676 ?
C4 C11 1.528(3) . ?
C5 H5A 0.9900 . ?
C5 H5B 0.9900 . ?
C5 C6 1.530(3) . ?
C6 H6 1.0000 . ?
C6 C9 1.534(3) 2_676 ?
C7 H7A 0.9900 . ?
C7 H7B 0.9900 . ?
C7 C8 1.547(2) . ?
C8 C9 1.541(3) . ?
C8 C10 1.543(3) . ?
C8 C24 1.533(3) . ?
C9 H9A 0.9900 . ?
C9 H9B 0.9900 . ?
C10 H10A 0.9900 . ?
C10 H10B 0.9900 . ?
C11 C12 1.390(3) . ?
C11 C16 1.404(3) . ?
C12 H12 0.9500 . ?
C12 C13 1.390(3) . ?
C13 C14 1.387(3) . ?
C13 Br1 1.892(2) . ?
C14 C15 1.383(3) . ?
C14 O1 1.390(2) . ?
C15 H15 0.9500 . ?
C15 C16 1.383(3) . ?
C16 H16 0.9500 . ?
C17 C18 1.386(3) . ?
C17 N1 1.327(2) . ?
C17 O1 1.371(2) . ?
C18 H18 0.9500 . ?
C18 N2 1.345(2) . ?
C19 C20 1.392(3) . ?
C19 N2 1.310(3) . ?
C19 O2 1.369(2) . ?
C20 H20 0.9500 . ?
C20 N1 1.338(2) . ?
C21 C22 1.379(3) . ?
C21 C26 1.376(3) . ?
C21 O2 1.400(2) . ?
C22 C23 1.392(3) . ?
C22 Br2 1.889(2) . ?
C23 H23 0.9500 . ?
C23 C24 1.393(3) . ?
C24 C25 1.398(3) . ?
C25 H25 0.9500 . ?
C25 C26 1.393(3) . ?
C26 H26 0.9500 . ?

loop_
_geom_torsion_atom_site_label_1
_geom_torsion_atom_site_label_2
_geom_torsion_atom_site_label_3
_geom_torsion_atom_site_label_4
_geom_torsion
_geom_torsion_site_symmetry_1
_geom_torsion_site_symmetry_2
_geom_torsion_site_symmetry_3
_geom_torsion_site_symmetry_4
_geom_torsion_publ_flag
C1 C2 C3 C4 -60.0(2) . . . . ?
C2 C1 C6 C5 -60.0(2) . . . . ?
C2 C1 C6 C9 60.0(2) . . . 2_676 ?
C2 C3 C4 C5 58.7(2) . . . . ?
C2 C3 C4 C7 -59.1(2) . . . 2_676 ?
C2 C3 C4 C11 -179.75(16) . . . . ?
C3 C4 C5 C6 -58.5(2) . . . . ?
C3 C4 C11 C12 0.0(2) . . . . ?
C3 C4 C11 C16 -179.92(17) . . . . ?
C4 C5 C6 C1 60.3(2) . . . . ?
C4 C5 C6 C9 -60.4(2) . . . 2_676 ?
C4 C7 C8 C9 -58.7(2) 2_676 . . . ?
C4 C7 C8 C10 58.9(2) 2_676 . . . ?
C4 C7 C8 C24 179.94(16) 2_676 . . . ?
C4 C11 C12 C13 177.93(17) . . . . ?
C4 C11 C16 C15 -179.04(18) . . . . ?
C5 C4 C11 C12 120.6(2) . . . . ?
C5 C4 C11 C16 -59.3(2) . . . . ?
C6 C1 C2 C3 59.5(2) . . . . ?
C6 C1 C2 C10 -60.6(2) . . . 2_676 ?
C7 C4 C5 C6 58.9(2) 2_676 . . . ?
C7 C4 C11 C12 -120.18(19) 2_676 . . . ?
C7 C4 C11 C16 59.9(2) 2_676 . . . ?
C7 C8 C9 C6 60.0(2) . . . 2_676 ?
C7 C8 C10 C2 -59.0(2) . . . 2_676 ?
C7 C8 C24 C23 107.1(2) . . . . ?
C7 C8 C24 C25 -72.3(2) . . . . ?
C8 C24 C25 C26 -178.92(18) . . . . ?
C9 C8 C10 C2 58.1(2) . . . 2_676 ?
C9 C8 C24 C23 -12.0(2) . . . . ?
C9 C8 C24 C25 168.57(18) . . . . ?
C10 C2 C3 C4 60.3(2) 2_676 . . . ?
C10 C8 C9 C6 -57.6(2) . . . 2_676 ?
C10 C8 C24 C23 -133.22(19) . . . . ?
C10 C8 C24 C25 47.4(2) . . . . ?
C11 C4 C5 C6 178.22(16) . . . . ?
C11 C12 C13 C14 0.8(3) . . . . ?
C11 C12 C13 Br1 -179.46(14) . . . . ?
C12 C11 C16 C15 1.0(3) . . . . ?
C12 C13 C14 C15 1.7(3) . . . . ?
C12 C13 C14 O1 177.55(17) . . . . ?
C13 C14 C15 C16 -2.7(3) . . . . ?
C13 C14 O1 C17 125.4(2) . . . . ?
C14 C15 C16 C11 1.4(3) . . . . ?
C15 C14 O1 C17 -58.8(3) . . . . ?
C16 C11 C12 C13 -2.1(3) . . . . ?
C17 C18 N2 C19 0.4(3) . . . . ?
C18 C17 N1 C20 1.0(3) . . . . ?
C18 C17 O1 C14 -10.3(3) . . . . ?
C19 C20 N1 C17 1.4(3) . . . . ?
C20 C19 N2 C18 2.0(3) . . . . ?
C20 C19 O2 C21 -179.56(19) . . . . ?
C21 C22 C23 C24 -1.5(3) . . . . ?
C22 C21 C26 C25 -0.6(3) . . . . ?
C22 C21 O2 C19 -99.7(2) . . . . ?
C22 C23 C24 C8 -179.70(17) . . . . ?
C22 C23 C24 C25 -0.3(3) . . . . ?
C23 C24 C25 C26 1.7(3) . . . . ?
C24 C8 C9 C6 179.91(15) . . . 2_676 ?
C24 C8 C10 C2 -179.03(16) . . . 2_676 ?
C24 C25 C26 C21 -1.3(3) . . . . ?
C26 C21 C22 C23 1.9(3) . . . . ?
C26 C21 C22 Br2 -177.14(15) . . . . ?
C26 C21 O2 C19 85.9(2) . . . . ?
N1 C17 C18 N2 -2.0(3) . . . . ?
N1 C17 O1 C14 171.49(18) . . . . ?
N2 C19 C20 N1 -3.1(3) . . . . ?
N2 C19 O2 C21 0.4(3) . . . . ?
O1 C14 C15 C16 -178.52(18) . . . . ?
O1 C17 C18 N2 179.93(19) . . . . ?
O1 C17 N1 C20 179.30(17) . . . . ?
O2 C19 C20 N1 176.87(18) . . . . ?
O2 C19 N2 C18 -177.89(18) . . . . ?
O2 C21 C22 C23 -172.44(17) . . . . ?
O2 C21 C22 Br2 8.5(3) . . . . ?
O2 C21 C26 C25 173.82(18) . . . . ?
Br1 C13 C14 C15 -178.06(15) . . . . ?
Br1 C13 C14 O1 -2.2(2) . . . . ?
Br2 C22 C23 C24 177.59(15) . . . . ?

loop_
_smtbx_masks_void_nr
_smtbx_masks_void_average_x
_smtbx_masks_void_average_y
_smtbx_masks_void_average_z
_smtbx_masks_void_volume
_smtbx_masks_void_count_electrons
_smtbx_masks_void_content
1 -0.765 0.000 -0.410 414.1 119.9 '2 C5H8O3'
